data_1547069
loop_
_publ_author_name
'Gheewala, Chirag D.'
'Radtke, M. Alex'
'Hui, Jessica'
'Hon, Alec B.'
'Lambert, Tristan H.'

_publ_section_title
;
 Methods for the Synthesis of Functionalized Pentacarboxycyclopentadienes.
;
_journal_issue 16
_journal_name_full 'Organic letters'
_journal_page_first 4227
_journal_page_last 4230
_journal_paper_doi 10.1021/acs.orglett.7b01867
_journal_volume 19
_journal_year 2017
_chemical_absolute_configuration syn
_chemical_formula_sum 'C38 H35 Cl3 N2 O8'
_chemical_formula_weight 754.03
_space_group_crystal_system orthorhombic
_space_group_IT_number 19
_space_group_name_Hall 'P 2ac 2ab'
_space_group_name_H-M_alt 'P 21 21 21'
_symmetry_space_group_name_Hall 'P 2ac 2ab'
_symmetry_space_group_name_H-M 'P 21 21 21'
_atom_sites_solution_hydrogens mixed
_audit_creation_method SHELXL-2014/7
_cell_angle_alpha 90
_cell_angle_beta 90
_cell_angle_gamma 90
_cell_formula_units_Z 4
_cell_length_a 6.3428(17)
_cell_length_b 21.435(6)
_cell_length_c 25.730(7)
_cell_measurement_reflns_used 9957
_cell_measurement_temperature 130(2)
_cell_measurement_theta_max 26.35
_cell_measurement_theta_min 2.47
_cell_volume 3498.2(17)
_computing_cell_refinement 'Bruker SAINT'
_computing_data_collection 'Bruker APEX2'
_computing_data_reduction 'Bruker SAINT'
_computing_molecular_graphics 'Bruker SHELXTL'
_computing_publication_material 'Bruker SHELXTL'
_computing_structure_refinement 'SHELXL-2014/7 (Sheldrick, 2014)'
_computing_structure_solution 'SHELXS-97 (Sheldrick 2008)'
_diffrn_ambient_temperature 130(2)
_diffrn_measured_fraction_theta_full 1.000
_diffrn_measured_fraction_theta_max 0.994
_diffrn_measurement_device_type 'Bruker APEX-II CCD'
_diffrn_measurement_method '\f and \w scans'
_diffrn_radiation_type MoK\a
_diffrn_radiation_wavelength 0.71073
_diffrn_reflns_av_R_equivalents 0.1328
_diffrn_reflns_av_unetI/netI 0.1122
_diffrn_reflns_Laue_measured_fraction_full 1.000
_diffrn_reflns_Laue_measured_fraction_max 0.994
_diffrn_reflns_limit_h_max 9
_diffrn_reflns_limit_h_min -9
_diffrn_reflns_limit_k_max 30
_diffrn_reflns_limit_k_min -30
_diffrn_reflns_limit_l_max 36
_diffrn_reflns_limit_l_min -36
_diffrn_reflns_number 57689
_diffrn_reflns_point_group_measured_fraction_full 1.000
_diffrn_reflns_point_group_measured_fraction_max 0.994
_diffrn_reflns_theta_full 25.242
_diffrn_reflns_theta_max 30.628
_diffrn_reflns_theta_min 1.236
_exptl_absorpt_coefficient_mu 0.319
_exptl_absorpt_correction_T_max 0.7461
_exptl_absorpt_correction_T_min 0.6868
_exptl_absorpt_correction_type empirical
_exptl_absorpt_process_details sadabs
_exptl_crystal_colour colorless
_exptl_crystal_density_diffrn 1.432
_exptl_crystal_description plate
_exptl_crystal_F_000 1568
_exptl_crystal_size_max 0.150
_exptl_crystal_size_mid 0.140
_exptl_crystal_size_min 0.040
_refine_diff_density_max 0.300
_refine_diff_density_min -0.377
_refine_diff_density_rms 0.070
_refine_ls_abs_structure_details
; 
 Flack x determined using 1931 quotients [(I+)-(I-)]/[(I+)+(I-)] 
 (Parsons, Flack and Wagner, Acta Cryst. B69 (2013) 249-259). 
;
_refine_ls_abs_structure_Flack 0.04(4)
_refine_ls_extinction_method none
_refine_ls_goodness_of_fit_ref 1.001
_refine_ls_hydrogen_treatment mixed
_refine_ls_matrix_type full
_refine_ls_number_parameters 477
_refine_ls_number_reflns 10696
_refine_ls_number_restraints 0
_refine_ls_restrained_S_all 1.001
_refine_ls_R_factor_all 0.1265
_refine_ls_R_factor_gt 0.0534
_refine_ls_shift/su_max 0.046
_refine_ls_shift/su_mean 0.001
_refine_ls_structure_factor_coef Fsqd
_refine_ls_weighting_details 'w=1/[\s^2^(Fo^2^)+(0.0383P)^2^] where P=(Fo^2^+2Fc^2^)/3'
_refine_ls_weighting_scheme calc
_refine_ls_wR_factor_gt 0.0884
_refine_ls_wR_factor_ref 0.1110
_reflns_Friedel_coverage 0.779
_reflns_Friedel_fraction_full 1.000
_reflns_Friedel_fraction_max 0.993
_reflns_number_gt 6171
_reflns_number_total 10696
_reflns_threshold_expression 'I > 2\s(I)'
_cod_data_source_file ol7b01867_si_002.cif
_cod_data_source_block p
_cod_original_cell_volume 3498.1(16)
_cod_database_code 1547069
_shelx_shelxl_version_number 2014/7
_shelx_space_group_comment
; 
The symmetry employed for this shelxl refinement is uniquely defined 
by the following loop, which should always be used as a source of 
symmetry information in preference to the above space-group names. 
They are only intended as comments. 
;
_shelx_estimated_absorpt_t_min 0.954
_shelx_estimated_absorpt_t_max 0.987

loop_
_space_group_symop_operation_xyz
'x, y, z'
'-x+1/2, -y, z+1/2'
'-x, y+1/2, -z+1/2'
'x+1/2, -y+1/2, -z'

loop_
_atom_site_label
_atom_site_type_symbol
_atom_site_fract_x
_atom_site_fract_y
_atom_site_fract_z
_atom_site_U_iso_or_equiv
_atom_site_adp_type
_atom_site_occupancy
_atom_site_site_symmetry_order
_atom_site_calc_flag
_atom_site_refinement_flags_posn
_atom_site_refinement_flags_adp
O6A O 0.5407(4) 0.32322(11) 0.30624(10) 0.0259(6) Uani 1 1 d . .
H6A H 0.413(7) 0.3398(17) 0.2772(15) 0.031 Uiso 1 1 d . U
O6B O 0.2842(4) 0.36158(11) 0.24655(10) 0.0252(6) Uani 1 1 d . .
O11 O 1.1020(4) 0.44154(12) 0.35626(10) 0.0305(7) Uani 1 1 d . .
O12 O 1.1559(4) 0.52626(11) 0.30863(10) 0.0238(6) Uani 1 1 d . .
O21 O 0.9716(4) 0.60108(12) 0.21394(10) 0.0289(6) Uani 1 1 d . .
O22 O 0.8501(4) 0.62171(11) 0.29427(9) 0.0242(6) Uani 1 1 d . .
O31 O 0.4347(4) 0.54332(12) 0.15394(9) 0.0274(6) Uani 1 1 d . .
O32 O 0.5010(4) 0.60841(11) 0.22009(9) 0.0238(6) Uani 1 1 d . .
N1 N 0.8311(5) 0.35111(14) 0.34869(11) 0.0211(7) Uani 1 1 d . .
H1 H 0.947(9) 0.383(2) 0.3548(18) 0.072(16) Uiso 1 1 d . .
N2 N 0.2623(5) 0.43219(15) 0.18427(12) 0.0218(7) Uani 1 1 d . .
H2 H 0.311(6) 0.4614(16) 0.1706(13) 0.013(10) Uiso 1 1 d . .
C1 C 0.8471(5) 0.47252(16) 0.29095(13) 0.0179(8) Uani 1 1 d . .
C2 C 0.7822(6) 0.52248(16) 0.26008(13) 0.0175(8) Uani 1 1 d . .
C3 C 0.6013(6) 0.50591(16) 0.23251(13) 0.0190(8) Uani 1 1 d . .
C4 C 0.5466(5) 0.44329(16) 0.24600(13) 0.0192(8) Uani 1 1 d . .
C5 C 0.6959(6) 0.42258(16) 0.28417(13) 0.0184(7) Uani 1 1 d . .
C6B C 0.3599(5) 0.41060(16) 0.22576(13) 0.0185(8) Uani 1 1 d . .
C6A C 0.6897(6) 0.36355(16) 0.31289(13) 0.0198(8) Uani 1 1 d . .
C7B C 0.0590(6) 0.40853(16) 0.16630(13) 0.0195(8) Uani 1 1 d . .
H7BA H -0.0289 0.3972 0.1972 0.023 Uiso 1 1 calc R U
C7A C 0.8292(6) 0.29520(16) 0.38228(14) 0.0229(8) Uani 1 1 d . .
H7AA H 0.6862 0.2758 0.3800 0.028 Uiso 1 1 calc R U
C8A C 0.9886(6) 0.24879(17) 0.36132(15) 0.0295(9) Uani 1 1 d . .
H8AA H 0.9847 0.2107 0.3823 0.044 Uiso 1 1 calc R U
H8AB H 1.1301 0.2671 0.3629 0.044 Uiso 1 1 calc R U
H8AC H 0.9539 0.2387 0.3252 0.044 Uiso 1 1 calc R U
C8B C -0.0510(6) 0.46128(17) 0.13610(14) 0.0264(9) Uani 1 1 d . .
H8BA H -0.1956 0.4487 0.1278 0.040 Uiso 1 1 calc R U
H8BB H 0.0264 0.4696 0.1039 0.040 Uiso 1 1 calc R U
H8BC H -0.0537 0.4991 0.1574 0.040 Uiso 1 1 calc R U
C11 C 1.0416(6) 0.47665(16) 0.32187(14) 0.0201(8) Uani 1 1 d . .
C12 C 1.3360(6) 0.54027(18) 0.34148(14) 0.0251(9) Uani 1 1 d . .
H12A H 1.4116 0.5764 0.3274 0.038 Uiso 1 1 calc R U
H12B H 1.4306 0.5042 0.3425 0.038 Uiso 1 1 calc R U
H12C H 1.2872 0.5497 0.3767 0.038 Uiso 1 1 calc R U
C21 C 0.8822(6) 0.58475(17) 0.25298(14) 0.0231(8) Uani 1 1 d . .
C22 C 0.9297(7) 0.68452(17) 0.28876(16) 0.0346(10) Uani 1 1 d . .
H22A H 0.8950 0.7087 0.3199 0.052 Uiso 1 1 calc R U
H22B H 0.8651 0.7042 0.2583 0.052 Uiso 1 1 calc R U
H22C H 1.0831 0.6833 0.2843 0.052 Uiso 1 1 calc R U
C31 C 0.5015(6) 0.55212(17) 0.19771(14) 0.0217(8) Uani 1 1 d . .
C32 C 0.4395(7) 0.66038(17) 0.18801(15) 0.0320(10) Uani 1 1 d . .
H32A H 0.4145 0.6970 0.2099 0.048 Uiso 1 1 calc R U
H32B H 0.3100 0.6499 0.1692 0.048 Uiso 1 1 calc R U
H32C H 0.5521 0.6696 0.1631 0.048 Uiso 1 1 calc R U
C90B C 0.0802(6) 0.35163(17) 0.13126(13) 0.0208(8) Uani 1 1 d . .
C90A C 0.8650(6) 0.31605(16) 0.43848(14) 0.0219(8) Uani 1 1 d . .
C91A C 1.0386(7) 0.29624(17) 0.46593(15) 0.0281(9) Uani 1 1 d . .
H91A H 1.1365 0.2690 0.4496 0.034 Uiso 1 1 calc R U
C91B C 0.2462(6) 0.34668(18) 0.09760(14) 0.0281(9) Uani 1 1 d . .
H91B H 0.3544 0.3773 0.0985 0.034 Uiso 1 1 calc R U
C92B C 0.2606(7) 0.2974(2) 0.06177(16) 0.0358(11) Uani 1 1 d . .
H92A H 0.3788 0.2948 0.0392 0.043 Uiso 1 1 calc R U
C92A C 1.0750(7) 0.31505(18) 0.51732(16) 0.0344(10) Uani 1 1 d . .
H92B H 1.1959 0.3002 0.5353 0.041 Uiso 1 1 calc R U
C93A C 0.9396(7) 0.35427(18) 0.54167(15) 0.0330(10) Uani 1 1 d . .
H93A H 0.9683 0.3678 0.5761 0.040 Uiso 1 1 calc R U
C93B C 0.1067(8) 0.2537(2) 0.05921(16) 0.0375(11) Uani 1 1 d . .
H93B H 0.1171 0.2210 0.0344 0.045 Uiso 1 1 calc R U
C94A C 0.7556(6) 0.37504(17) 0.51591(14) 0.0260(9) Uani 1 1 d . .
C94B C -0.0690(7) 0.25600(17) 0.09290(16) 0.0302(10) Uani 1 1 d . .
C95A C 0.6086(7) 0.41433(18) 0.54151(16) 0.0328(10) Uani 1 1 d . .
H95A H 0.6343 0.4268 0.5764 0.039 Uiso 1 1 calc R U
C95B C -0.2281(8) 0.21001(18) 0.09226(19) 0.0415(12) Uani 1 1 d . .
H95B H -0.2203 0.1771 0.0676 0.050 Uiso 1 1 calc R U
C96A C 0.4321(7) 0.43436(19) 0.51704(15) 0.0333(10) Uani 1 1 d . .
H96A H 0.3346 0.4603 0.5349 0.040 Uiso 1 1 calc R U
C96B C -0.3933(8) 0.2117(2) 0.1263(2) 0.0438(13) Uani 1 1 d . .
H96B H -0.4986 0.1803 0.1253 0.053 Uiso 1 1 calc R U
C97A C 0.3930(7) 0.41667(18) 0.46497(15) 0.0305(9) Uani 1 1 d . .
H97A H 0.2709 0.4316 0.4476 0.037 Uiso 1 1 calc R U
C97B C -0.4064(7) 0.25988(18) 0.16251(18) 0.0363(11) Uani 1 1 d . .
H97B H -0.5212 0.2609 0.1862 0.044 Uiso 1 1 calc R U
C98A C 0.5301(6) 0.37833(17) 0.43974(14) 0.0250(9) Uani 1 1 d . .
H98A H 0.4992 0.3659 0.4051 0.030 Uiso 1 1 calc R U
C98B C -0.2577(6) 0.30551(17) 0.16449(15) 0.0262(9) Uani 1 1 d . .
H98B H -0.2708 0.3379 0.1895 0.031 Uiso 1 1 calc R U
C99B C -0.0837(6) 0.30579(17) 0.13004(14) 0.0235(8) Uani 1 1 d . .
C99A C 0.7167(6) 0.35647(16) 0.46342(14) 0.0225(8) Uani 1 1 d . .
C100 C 0.7685(6) 0.55259(19) 0.46780(15) 0.0299(9) Uani 1 1 d . .
H10A H 0.7094 0.5093 0.4684 0.036 Uiso 1 1 calc R U
Cl1 Cl 0.80408(16) 0.57548(5) 0.40291(4) 0.0318(2) Uani 1 1 d . .
Cl2 Cl 0.5900(2) 0.60311(5) 0.49879(5) 0.0482(3) Uani 1 1 d . .
Cl3 Cl 1.0113(2) 0.55266(7) 0.50028(5) 0.0629(4) Uani 1 1 d . .

loop_
_atom_site_aniso_label
_atom_site_aniso_U_11
_atom_site_aniso_U_22
_atom_site_aniso_U_33
_atom_site_aniso_U_23
_atom_site_aniso_U_13
_atom_site_aniso_U_12
O6A 0.0271(15) 0.0202(14) 0.0305(15) 0.0055(11) -0.0114(13) -0.0083(12)
O6B 0.0240(14) 0.0243(14) 0.0273(14) 0.0071(12) -0.0067(12) -0.0083(12)
O11 0.0299(15) 0.0274(15) 0.0344(16) 0.0084(13) -0.0144(13) -0.0075(13)
O12 0.0171(14) 0.0235(14) 0.0308(14) 0.0005(12) -0.0042(12) -0.0053(11)
O21 0.0307(16) 0.0287(15) 0.0274(15) 0.0008(12) 0.0067(13) -0.0085(12)
O22 0.0306(16) 0.0196(13) 0.0223(14) -0.0013(11) -0.0006(12) -0.0043(12)
O31 0.0343(16) 0.0282(15) 0.0198(13) 0.0037(11) -0.0063(13) -0.0035(13)
O32 0.0295(15) 0.0174(13) 0.0245(13) 0.0023(11) -0.0028(12) 0.0033(11)
N1 0.0269(18) 0.0172(16) 0.0192(16) 0.0039(13) -0.0044(14) -0.0040(14)
N2 0.0217(17) 0.0230(18) 0.0207(17) 0.0041(14) -0.0021(14) -0.0066(15)
C1 0.0161(19) 0.0206(19) 0.0170(17) -0.0010(15) 0.0018(15) 0.0024(15)
C2 0.0173(18) 0.0194(18) 0.0158(17) -0.0013(14) 0.0015(15) -0.0022(15)
C3 0.0216(19) 0.0190(18) 0.0163(17) 0.0004(14) 0.0024(16) -0.0021(16)
C4 0.0186(19) 0.0197(19) 0.0191(18) -0.0010(15) 0.0006(15) 0.0010(15)
C5 0.0188(18) 0.0202(18) 0.0163(17) -0.0022(15) -0.0005(16) -0.0010(16)
C6B 0.0172(19) 0.021(2) 0.0172(18) 0.0000(15) 0.0015(15) 0.0007(15)
C6A 0.0220(19) 0.0188(19) 0.0184(18) -0.0033(15) -0.0002(16) 0.0004(16)
C7B 0.0198(19) 0.0215(19) 0.0171(18) -0.0002(15) -0.0016(15) -0.0047(16)
C7A 0.026(2) 0.0154(18) 0.027(2) 0.0060(16) -0.0054(17) -0.0022(16)
C8A 0.029(2) 0.022(2) 0.037(2) -0.0017(17) -0.0010(19) 0.0022(18)
C8B 0.027(2) 0.024(2) 0.028(2) -0.0031(17) -0.0061(18) 0.0026(18)
C11 0.022(2) 0.0170(19) 0.0214(19) -0.0031(15) 0.0008(16) 0.0007(16)
C12 0.0176(19) 0.029(2) 0.029(2) -0.0067(17) -0.0063(17) -0.0037(17)
C21 0.023(2) 0.027(2) 0.0190(19) -0.0044(17) -0.0021(16) -0.0020(17)
C22 0.048(3) 0.019(2) 0.038(2) -0.0026(18) -0.003(2) -0.009(2)
C31 0.0179(19) 0.023(2) 0.025(2) 0.0030(16) 0.0031(16) -0.0022(16)
C32 0.041(3) 0.021(2) 0.033(2) 0.0070(18) -0.006(2) 0.0026(19)
C90B 0.022(2) 0.0219(19) 0.0187(18) -0.0003(15) -0.0062(16) 0.0026(17)
C90A 0.026(2) 0.0168(19) 0.0225(19) 0.0045(15) -0.0045(16) -0.0050(16)
C91A 0.032(2) 0.022(2) 0.030(2) 0.0043(17) -0.0061(19) 0.0021(18)
C91B 0.029(2) 0.033(2) 0.0222(19) -0.0013(18) -0.0030(18) 0.0096(18)
C92B 0.041(3) 0.043(3) 0.023(2) -0.0057(19) 0.000(2) 0.020(2)
C92A 0.042(3) 0.028(2) 0.033(2) 0.0046(19) -0.018(2) 0.002(2)
C93A 0.046(3) 0.033(2) 0.020(2) 0.0046(18) -0.011(2) -0.001(2)
C93B 0.057(3) 0.032(2) 0.024(2) -0.0094(19) -0.014(2) 0.020(2)
C94A 0.031(2) 0.0195(19) 0.027(2) 0.0040(16) -0.0084(18) -0.0037(18)
C94B 0.040(2) 0.020(2) 0.031(2) -0.0049(18) -0.017(2) 0.0100(18)
C95A 0.044(3) 0.031(2) 0.024(2) -0.0020(18) -0.004(2) -0.002(2)
C95B 0.054(3) 0.021(2) 0.049(3) -0.008(2) -0.030(3) 0.008(2)
C96A 0.033(2) 0.036(2) 0.031(2) -0.0054(18) -0.0008(19) 0.002(2)
C96B 0.040(3) 0.020(2) 0.072(3) -0.001(2) -0.030(3) -0.001(2)
C97A 0.028(2) 0.033(2) 0.031(2) -0.0008(19) -0.0063(19) 0.0002(19)
C97B 0.030(2) 0.024(2) 0.055(3) 0.003(2) -0.013(2) -0.001(2)
C98A 0.026(2) 0.029(2) 0.0196(19) 0.0012(16) -0.0035(17) -0.0018(18)
C98B 0.027(2) 0.0176(19) 0.034(2) -0.0017(17) -0.0083(18) 0.0004(17)
C99B 0.027(2) 0.0183(19) 0.026(2) -0.0013(16) -0.0120(17) 0.0040(17)
C99A 0.027(2) 0.0181(18) 0.0225(19) 0.0038(15) -0.0073(17) -0.0042(17)
C100 0.032(2) 0.029(2) 0.028(2) -0.0016(18) 0.0020(19) 0.0021(19)
Cl1 0.0323(5) 0.0384(6) 0.0247(5) -0.0022(5) 0.0026(5) 0.0027(5)
Cl2 0.0568(7) 0.0497(7) 0.0382(6) 0.0025(6) 0.0203(6) 0.0149(6)
Cl3 0.0536(8) 0.0808(10) 0.0541(8) -0.0016(8) -0.0295(7) 0.0153(7)

loop_
_atom_type_symbol
_atom_type_description
_atom_type_scat_dispersion_real
_atom_type_scat_dispersion_imag
_atom_type_scat_source
C C 0.0033 0.0016 'International Tables Vol C Tables 4.2.6.8 and 6.1.1.4'
H H 0.0000 0.0000 'International Tables Vol C Tables 4.2.6.8 and 6.1.1.4'
N N 0.0061 0.0033 'International Tables Vol C Tables 4.2.6.8 and 6.1.1.4'
O O 0.0106 0.0060 'International Tables Vol C Tables 4.2.6.8 and 6.1.1.4'
Cl Cl 0.1484 0.1585 'International Tables Vol C Tables 4.2.6.8 and 6.1.1.4'

loop_
_geom_angle_atom_site_label_1
_geom_angle_atom_site_label_2
_geom_angle_atom_site_label_3
_geom_angle
C6A O6A H6A 113.0(18)
C6B O6B H6A 109.4(17)
C11 O12 C12 116.4(3)
C21 O22 C22 114.8(3)
C31 O32 C32 116.8(3)
C6A N1 C7A 124.7(3)
C6A N1 H1 118(3)
C7A N1 H1 117(3)
C6B N2 C7B 123.3(3)
C6B N2 H2 118(3)
C7B N2 H2 119(3)
C2 C1 C5 107.7(3)
C2 C1 C11 120.6(3)
C5 C1 C11 131.7(3)
C3 C2 C1 109.7(3)
C3 C2 C21 121.1(3)
C1 C2 C21 129.2(3)
C2 C3 C4 108.4(3)
C2 C3 C31 119.3(3)
C4 C3 C31 132.3(3)
C3 C4 C5 107.2(3)
C3 C4 C6B 123.8(3)
C5 C4 C6B 128.8(3)
C4 C5 C1 106.9(3)
C4 C5 C6A 126.5(3)
C1 C5 C6A 126.5(3)
O6B C6B N2 117.0(3)
O6B C6B C4 123.2(3)
N2 C6B C4 119.8(3)
O6A C6A N1 117.2(3)
O6A C6A C5 122.0(3)
N1 C6A C5 120.7(3)
N2 C7B C90B 112.8(3)
N2 C7B C8B 107.8(3)
C90B C7B C8B 109.2(3)
N2 C7B H7BA 109.0
C90B C7B H7BA 109.0
C8B C7B H7BA 109.0
N1 C7A C8A 108.6(3)
N1 C7A C90A 108.3(3)
C8A C7A C90A 115.4(3)
N1 C7A H7AA 108.1
C8A C7A H7AA 108.1
C90A C7A H7AA 108.1
C7A C8A H8AA 109.5
C7A C8A H8AB 109.5
H8AA C8A H8AB 109.5
C7A C8A H8AC 109.5
H8AA C8A H8AC 109.5
H8AB C8A H8AC 109.5
C7B C8B H8BA 109.5
C7B C8B H8BB 109.5
H8BA C8B H8BB 109.5
C7B C8B H8BC 109.5
H8BA C8B H8BC 109.5
H8BB C8B H8BC 109.5
O11 C11 O12 120.4(3)
O11 C11 C1 128.1(3)
O12 C11 C1 111.5(3)
O12 C12 H12A 109.5
O12 C12 H12B 109.5
H12A C12 H12B 109.5
O12 C12 H12C 109.5
H12A C12 H12C 109.5
H12B C12 H12C 109.5
O21 C21 O22 124.1(3)
O21 C21 C2 124.3(3)
O22 C21 C2 111.6(3)
O22 C22 H22A 109.5
O22 C22 H22B 109.5
H22A C22 H22B 109.5
O22 C22 H22C 109.5
H22A C22 H22C 109.5
H22B C22 H22C 109.5
O31 C31 O32 122.5(3)
O31 C31 C3 127.3(3)
O32 C31 C3 110.2(3)
O32 C32 H32A 109.5
O32 C32 H32B 109.5
H32A C32 H32B 109.5
O32 C32 H32C 109.5
H32A C32 H32C 109.5
H32B C32 H32C 109.5
C91B C90B C99B 119.5(3)
C91B C90B C7B 120.3(3)
C99B C90B C7B 119.9(3)
C91A C90A C99A 118.9(3)
C91A C90A C7A 120.9(4)
C99A C90A C7A 120.2(3)
C90A C91A C92A 121.8(4)
C90A C91A H91A 119.1
C92A C91A H91A 119.1
C90B C91B C92B 121.6(4)
C90B C91B H91B 119.2
C92B C91B H91B 119.2
C93B C92B C91B 120.4(4)
C93B C92B H92A 119.8
C91B C92B H92A 119.8
C93A C92A C91A 120.7(4)
C93A C92A H92B 119.7
C91A C92A H92B 119.7
C92A C93A C94A 120.1(4)
C92A C93A H93A 119.9
C94A C93A H93A 119.9
C92B C93B C94B 120.9(4)
C92B C93B H93B 119.5
C94B C93B H93B 119.6
C93A C94A C95A 120.8(4)
C93A C94A C99A 119.8(4)
C95A C94A C99A 119.4(4)
C95B C94B C93B 122.2(4)
C95B C94B C99B 118.7(4)
C93B C94B C99B 119.1(4)
C96A C95A C94A 121.0(4)
C96A C95A H95A 119.5
C94A C95A H95A 119.5
C96B C95B C94B 121.5(4)
C96B C95B H95B 119.3
C94B C95B H95B 119.3
C95A C96A C97A 120.0(4)
C95A C96A H96A 120.0
C97A C96A H96A 120.0
C95B C96B C97B 119.7(4)
C95B C96B H96B 120.2
C97B C96B H96B 120.2
C98A C97A C96A 120.1(4)
C98A C97A H97A 119.9
C96A C97A H97A 119.9
C98B C97B C96B 121.1(5)
C98B C97B H97B 119.5
C96B C97B H97B 119.5
C97A C98A C99A 122.0(3)
C97A C98A H98A 119.0
C99A C98A H98A 119.0
C97B C98B C99B 121.4(4)
C97B C98B H98B 119.3
C99B C98B H98B 119.3
C98B C99B C90B 123.8(3)
C98B C99B C94B 117.7(4)
C90B C99B C94B 118.5(4)
C98A C99A C94A 117.4(4)
C98A C99A C90A 124.0(3)
C94A C99A C90A 118.6(3)
Cl3 C100 Cl1 109.9(2)
Cl3 C100 Cl2 110.4(2)
Cl1 C100 Cl2 110.0(2)
Cl3 C100 H10A 108.8
Cl1 C100 H10A 108.8
Cl2 C100 H10A 108.8

loop_
_geom_bond_atom_site_label_1
_geom_bond_atom_site_label_2
_geom_bond_distance
O6A C6A 1.292(4)
O6A H6A 1.16(4)
O6B C6B 1.273(4)
O6B H6A 1.23(4)
O11 C11 1.223(4)
O12 C11 1.331(4)
O12 C12 1.452(4)
O21 C21 1.205(4)
O22 C21 1.341(4)
O22 C22 1.445(4)
O31 C31 1.218(4)
O32 C31 1.337(4)
O32 C32 1.440(4)
N1 C6A 1.313(4)
N1 C7A 1.478(4)
N1 H1 1.02(5)
N2 C6B 1.318(4)
N2 C7B 1.461(5)
N2 H2 0.78(3)
C1 C2 1.396(5)
C1 C5 1.448(5)
C1 C11 1.471(5)
C2 C3 1.395(5)
C2 C21 1.489(5)
C3 C4 1.429(5)
C3 C31 1.478(5)
C4 C5 1.435(5)
C4 C6B 1.471(5)
C5 C6A 1.466(5)
C7B C90B 1.523(5)
C7B C8B 1.539(5)
C7B H7BA 1.0000
C7A C8A 1.517(5)
C7A C90A 1.530(5)
C7A H7AA 1.0000
C8A H8AA 0.9800
C8A H8AB 0.9800
C8A H8AC 0.9800
C8B H8BA 0.9800
C8B H8BB 0.9800
C8B H8BC 0.9800
C12 H12A 0.9800
C12 H12B 0.9800
C12 H12C 0.9800
C22 H22A 0.9800
C22 H22B 0.9800
C22 H22C 0.9800
C32 H32A 0.9800
C32 H32B 0.9800
C32 H32C 0.9800
C90B C91B 1.367(5)
C90B C99B 1.431(5)
C90A C91A 1.376(5)
C90A C99A 1.431(5)
C91A C92A 1.401(5)
C91A H91A 0.9500
C91B C92B 1.404(5)
C91B H91B 0.9500
C92B C93B 1.356(6)
C92B H92A 0.9500
C92A C93A 1.355(6)
C92A H92B 0.9500
C93A C94A 1.414(5)
C93A H93A 0.9500
C93B C94B 1.413(6)
C93B H93B 0.9500
C94A C95A 1.419(5)
C94A C99A 1.429(5)
C94B C95B 1.411(6)
C94B C99B 1.436(5)
C95A C96A 1.354(6)
C95A H95A 0.9500
C95B C96B 1.366(7)
C95B H95B 0.9500
C96A C97A 1.414(5)
C96A H96A 0.9500
C96B C97B 1.392(6)
C96B H96B 0.9500
C97A C98A 1.361(5)
C97A H97A 0.9500
C97B C98B 1.360(5)
C97B H97B 0.9500
C98A C99A 1.411(5)
C98A H98A 0.9500
C98B C99B 1.415(6)
C98B H98B 0.9500
C100 Cl3 1.752(4)
C100 Cl1 1.755(4)
C100 Cl2 1.758(4)
C100 H10A 1.0000

loop_
_geom_hbond_atom_site_label_D
_geom_hbond_atom_site_label_H
_geom_hbond_atom_site_label_A
_geom_hbond_distance_DH
_geom_hbond_distance_HA
_geom_hbond_distance_DA
_geom_hbond_angle_DHA
N1 H1 O11 1.02(5) 1.59(5) 2.598(4) 168(4)
N2 H2 O31 0.78(3) 1.97(4) 2.735(4) 166(4)
O6A H6A O6B 1.16(4) 1.23(4) 2.384(3) 175(3)
C12 H12C Cl1 0.98 3.19 3.801(4) 122.4

loop_
_geom_torsion_atom_site_label_1
_geom_torsion_atom_site_label_2
_geom_torsion_atom_site_label_3
_geom_torsion_atom_site_label_4
_geom_torsion
C5 C1 C2 C3 -2.2(4)
C11 C1 C2 C3 176.6(3)
C5 C1 C2 C21 -179.9(3)
C11 C1 C2 C21 -1.1(5)
C1 C2 C3 C4 0.2(4)
C21 C2 C3 C4 178.1(3)
C1 C2 C3 C31 179.0(3)
C21 C2 C3 C31 -3.1(5)
C2 C3 C4 C5 1.9(4)
C31 C3 C4 C5 -176.7(4)
C2 C3 C4 C6B 177.9(3)
C31 C3 C4 C6B -0.7(6)
C3 C4 C5 C1 -3.2(4)
C6B C4 C5 C1 -178.9(3)
C3 C4 C5 C6A 173.7(3)
C6B C4 C5 C6A -2.0(6)
C2 C1 C5 C4 3.3(4)
C11 C1 C5 C4 -175.3(3)
C2 C1 C5 C6A -173.6(3)
C11 C1 C5 C6A 7.8(6)
C7B N2 C6B O6B 9.3(5)
C7B N2 C6B C4 -170.4(3)
C3 C4 C6B O6B -162.8(3)
C5 C4 C6B O6B 12.3(6)
C3 C4 C6B N2 16.9(5)
C5 C4 C6B N2 -168.0(3)
C7A N1 C6A O6A -1.2(5)
C7A N1 C6A C5 175.3(3)
C4 C5 C6A O6A -0.5(6)
C1 C5 C6A O6A 175.8(3)
C4 C5 C6A N1 -176.9(3)
C1 C5 C6A N1 -0.6(5)
C6B N2 C7B C90B -85.8(4)
C6B N2 C7B C8B 153.5(3)
C6A N1 C7A C8A 101.7(4)
C6A N1 C7A C90A -132.3(4)
C12 O12 C11 O11 -8.0(5)
C12 O12 C11 C1 171.4(3)
C2 C1 C11 O11 167.9(4)
C5 C1 C11 O11 -13.7(6)
C2 C1 C11 O12 -11.5(4)
C5 C1 C11 O12 166.9(3)
C22 O22 C21 O21 0.6(5)
C22 O22 C21 C2 -175.8(3)
C3 C2 C21 O21 -69.0(5)
C1 C2 C21 O21 108.5(5)
C3 C2 C21 O22 107.4(4)
C1 C2 C21 O22 -75.1(5)
C32 O32 C31 O31 -6.8(5)
C32 O32 C31 C3 170.5(3)
C2 C3 C31 O31 136.0(4)
C4 C3 C31 O31 -45.5(6)
C2 C3 C31 O32 -41.2(4)
C4 C3 C31 O32 137.3(4)
N2 C7B C90B C91B -35.5(4)
C8B C7B C90B C91B 84.4(4)
N2 C7B C90B C99B 150.2(3)
C8B C7B C90B C99B -90.0(4)
N1 C7A C90A C91A -118.0(4)
C8A C7A C90A C91A 3.9(5)
N1 C7A C90A C99A 62.3(4)
C8A C7A C90A C99A -175.8(3)
C99A C90A C91A C92A -0.7(6)
C7A C90A C91A C92A 179.6(4)
C99B C90B C91B C92B -0.2(5)
C7B C90B C91B C92B -174.6(3)
C90B C91B C92B C93B 1.0(6)
C90A C91A C92A C93A -0.6(6)
C91A C92A C93A C94A 2.1(6)
C91B C92B C93B C94B -1.0(6)
C92A C93A C94A C95A 177.8(4)
C92A C93A C94A C99A -2.3(6)
C92B C93B C94B C95B -177.9(4)
C92B C93B C94B C99B 0.3(6)
C93A C94A C95A C96A -180.0(4)
C99A C94A C95A C96A 0.1(6)
C93B C94B C95B C96B 177.7(4)
C99B C94B C95B C96B -0.6(6)
C94A C95A C96A C97A -0.6(6)
C94B C95B C96B C97B 0.2(6)
C95A C96A C97A C98A 1.5(6)
C95B C96B C97B C98B 0.2(6)
C96A C97A C98A C99A -1.9(6)
C96B C97B C98B C99B -0.2(6)
C97B C98B C99B C90B -178.3(4)
C97B C98B C99B C94B -0.2(5)
C91B C90B C99B C98B 177.6(3)
C7B C90B C99B C98B -8.1(5)
C91B C90B C99B C94B -0.5(5)
C7B C90B C99B C94B 173.9(3)
C95B C94B C99B C98B 0.6(5)
C93B C94B C99B C98B -177.7(3)
C95B C94B C99B C90B 178.7(3)
C93B C94B C99B C90B 0.4(5)
C97A C98A C99A C94A 1.3(5)
C97A C98A C99A C90A 179.9(4)
C93A C94A C99A C98A 179.7(3)
C95A C94A C99A C98A -0.4(5)
C93A C94A C99A C90A 1.1(5)
C95A C94A C99A C90A -179.0(3)
C91A C90A C99A C98A -178.1(4)
C7A C90A C99A C98A 1.6(5)
C91A C90A C99A C94A 0.4(5)
C7A C90A C99A C94A -179.9(3)
